data_7716403
loop_
_publ_author_name
'Ahmed, Naushad'
'Sahu, Prem Prakash'
'Chakraborty, Amit'
'Flores Gonzalez, Jessica'
'Ali, Junaid'
'Kalita, Pankaj'
'Pointillart, Fabrice'
'Singh, Saurabh Kumar'
'Chandrasekhar, Vadapalli'

_publ_section_title
;
 <i>In situ</i> hydrolysis of a carbophosphazene ligand leads to
 one-dimensional lanthanide coordination polymers. Synthesis, structure
 and dynamic magnetic studies.
;
_journal_issue 27
_journal_name_full 'Dalton transactions (Cambridge, England : 2003)'
_journal_page_first 11563
_journal_page_last 11577
_journal_paper_doi 10.1039/d4dt00582a
_journal_volume 53
_journal_year 2024
_chemical_formula_moiety 'C13 H34 Gd N12 O12 P2, Cl, 1[CH3OH], 1[H2O]'
_chemical_formula_sum 'C14 H40 Cl Gd N12 O14 P2'
_chemical_formula_weight 855.22
_space_group_crystal_system monoclinic
_space_group_IT_number 14
_space_group_name_Hall '-P 2yn'
_space_group_name_H-M_alt 'P 1 21/n 1'
_atom_sites_solution_hydrogens mixed
_atom_sites_solution_primary dual
_audit_creation_date 2024-04-28
_audit_creation_method
;
Olex2 1.5-alpha
(compiled 2024.02.16 svn.r378c4104 for OlexSys, GUI svn.r6928)
;
_audit_update_record
;
2024-05-02 deposited with the CCDC.	2024-06-19 downloaded from the CCDC.
;
_cell_angle_alpha 90
_cell_angle_beta 96.725(5)
_cell_angle_gamma 90
_cell_formula_units_Z 4
_cell_length_a 12.9642(6)
_cell_length_b 13.9446(8)
_cell_length_c 18.4472(12)
_cell_measurement_reflns_used 13861
_cell_measurement_temperature 293
_cell_measurement_theta_max 28.9860
_cell_measurement_theta_min 2.5150
_cell_volume 3312.0(3)
_computing_cell_refinement 'CrysAlisPro 1.171.39.29d (Rigaku OD, 2017)'
_computing_data_collection 'CrysAlisPro 1.171.39.29d (Rigaku OD, 2017)'
_computing_data_reduction 'CrysAlisPro 1.171.39.29d (Rigaku OD, 2017)'
_computing_molecular_graphics 'Olex2 1.5-alpha (Dolomanov et al., 2009)'
_computing_publication_material 'Olex2 1.5-alpha (Dolomanov et al., 2009)'
_computing_structure_refinement 'SHELXL 2018/3 (Sheldrick, 2015)'
_computing_structure_solution 'ShelXT (Sheldrick, 2015)'
_diffrn_ambient_temperature 293.00
_diffrn_measured_fraction_theta_full 0.988
_diffrn_measured_fraction_theta_max 0.988
_diffrn_measurement_details
;
List of Runs (angles in degrees, time in seconds):

  # Type    Start    End  Width  t~exp~   \w     \q     \k     \f   Frames
#--------------------------------------------------------------------------
  1  \w    -35.00 -10.00   0.50   14.95    --    7.20 -28.00-121.00   50
  2  \w    -14.00  11.00   0.50   14.95    --   -7.60  28.00  41.00   50
  3  \w    -50.00 -25.00   0.50   14.95    --   -7.60 -28.00-121.00   50
  4  \w     51.00  96.00   0.50   14.95    --    7.20  77.00-150.00   90
  5  \w     50.00  90.00   0.50   14.95    --    7.20  77.00  90.00   80
  6  \w     68.00  97.00   0.50   14.95    --    7.20  77.00-120.00   58
  7  \w    -62.00   2.00   0.50   14.95    --   -7.60 -82.00 -90.00  128
  8  \w    -40.00 -14.00   0.50   14.95    --   -7.60 -82.00  60.00   52
  9  \w     10.00  35.00   0.50   14.95    --   -7.60 -82.00  60.00   50
 10  \w    -61.00   8.00   0.50   14.95    --   -7.60 -82.00 -30.00  138
 11  \w    -36.00  -9.00   0.50   14.95    --   -7.60 -82.00-150.00   54
 12  \w      8.00  36.00   0.50   14.95    --   -7.60 -82.00 -90.00   56
;
_diffrn_measurement_device 'four-circle diffractometer'
_diffrn_measurement_device_type 'XtaLAB AFC12 (RINC): Kappa single'
_diffrn_measurement_method '\w scans'
_diffrn_radiation_type MoK\a
_diffrn_radiation_wavelength 0.71073
_diffrn_reflns_av_R_equivalents 0.0549
_diffrn_reflns_av_unetI/netI 0.0398
_diffrn_reflns_Laue_measured_fraction_full 0.988
_diffrn_reflns_Laue_measured_fraction_max 0.988
_diffrn_reflns_limit_h_max 15
_diffrn_reflns_limit_h_min -15
_diffrn_reflns_limit_k_max 14
_diffrn_reflns_limit_k_min -16
_diffrn_reflns_limit_l_max 21
_diffrn_reflns_limit_l_min -21
_diffrn_reflns_number 33646
_diffrn_reflns_point_group_measured_fraction_full 0.988
_diffrn_reflns_point_group_measured_fraction_max 0.988
_diffrn_reflns_theta_full 24.999
_diffrn_reflns_theta_max 24.999
_diffrn_reflns_theta_min 2.507
_exptl_absorpt_coefficient_mu 2.255
_exptl_absorpt_correction_T_max 1.000
_exptl_absorpt_correction_T_min 0.789
_exptl_absorpt_correction_type multi-scan
_exptl_absorpt_process_details
;
CrysAlisPro 1.171.39.29d (Rigaku Oxford Diffraction, 2017)
Empirical absorption correction using spherical harmonics,
 implemented in SCALE3 ABSPACK scaling algorithm.
;
_exptl_crystal_colour colourless
_exptl_crystal_colour_primary colourless
_exptl_crystal_density_diffrn 1.715
_exptl_crystal_description block
_exptl_crystal_F_000 1724
_exptl_crystal_size_max 0.22
_exptl_crystal_size_mid 0.21
_exptl_crystal_size_min 0.19
_refine_diff_density_max 1.922
_refine_diff_density_min -1.337
_refine_diff_density_rms 0.126
_refine_ls_extinction_method none
_refine_ls_goodness_of_fit_ref 1.099
_refine_ls_hydrogen_treatment mixed
_refine_ls_matrix_type full
_refine_ls_number_parameters 388
_refine_ls_number_reflns 5770
_refine_ls_number_restraints 9
_refine_ls_restrained_S_all 1.099
_refine_ls_R_factor_all 0.0567
_refine_ls_R_factor_gt 0.0485
_refine_ls_shift/su_max 0.001
_refine_ls_shift/su_mean 0.000
_refine_ls_structure_factor_coef Fsqd
_refine_ls_weighting_details 'w=1/[\s^2^(Fo^2^)+(0.0328P)^2^+23.1763P] where P=(Fo^2^+2Fc^2^)/3'
_refine_ls_weighting_scheme calc
_refine_ls_wR_factor_gt 0.1173
_refine_ls_wR_factor_ref 0.1216
_reflns_Friedel_coverage 0.000
_reflns_number_gt 4932
_reflns_number_total 5770
_reflns_threshold_expression 'I > 2\s(I)'
_cod_data_source_file d4dt00582a2.cif
_cod_data_source_block gd
_cod_depositor_comments 'Adding full bibliography for 7716403--7716406.cif.'
_cod_database_code 7716403
_shelx_shelxl_version_number 2018/3
_shelx_space_group_comment
;
The symmetry employed for this shelxl refinement is uniquely defined
by the following loop, which should always be used as a source of
symmetry information in preference to the above space-group names.
They are only intended as comments.
;
_shelx_estimated_absorpt_t_max 0.674
_shelx_estimated_absorpt_t_min 0.637
_olex2_refinement_description
;
1. Fixed Uiso
 At 1.2 times of:
  All N(H) groups
 At 1.5 times of:
  All C(H,H,H) groups, All O(H) groups, All O(H,H) groups
2. Restrained distances
 O1-H1A
 0.85 with sigma of 0.01
 O4-H4
 0.85 with sigma of 0.01
 O2-H2
 0.85 with sigma of 0.01
 C1-H1A
 1.90228 with sigma of 0.02
 Gd1-H1A
 3.010024 with sigma of 0.02
 P1-H4
 1.942171 with sigma of 0.02
 Gd1-H4
 2.60943 with sigma of 0.02
 P2-H2
 1.941209 with sigma of 0.02
 Gd1-H2
 2.763712 with sigma of 0.02
3.a Riding coordinates:
 O1W(H1WA,H1WB)
3.b Aromatic/amide H refined with riding coordinates:
 N1(H1), N7(H7)
3.c Idealised Me refined as rotating group:
 C6(H6A,H6B,H6C), C13(H13A,H13B,H13C), C4(H4A,H4B,H4C), C12(H12A,H12B,H12C),
 C10(H10A,H10B,H10C), C1(H1B,H1C,H1D), C7(H7A,H7B,H7C), C11(H11A,H11B,H11C),
 C5(H5A,H5B,H5C)
;
_smtbx_masks_special_details
;
A solvent mask was calculated and 92 electrons were 
found in a volume of 520\%A^3^ in 1 void per unit cell. 
This is consistent with the presence of 
1[CH3OH], 1[H2O] per formula unit 
which account for 112 electrons 
per unit cell.
;
_smtbx_masks_void_probe_radius 1.2
_smtbx_masks_void_truncation_radius 1.2
_olex2_submission_special_instructions 'No special instructions were received'
_oxdiff_exptl_absorpt_empirical_details
;
Empirical correction (ABSPACK) includes:
- Absorption correction using spherical harmonics
- Frame scaling
;

loop_
_space_group_symop_operation_xyz
'x, y, z'
'-x+1/2, y+1/2, -z+1/2'
'-x, -y, -z'
'x-1/2, -y-1/2, z-1/2'

loop_
_atom_site_label
_atom_site_type_symbol
_atom_site_fract_x
_atom_site_fract_y
_atom_site_fract_z
_atom_site_U_iso_or_equiv
_atom_site_adp_type
_atom_site_occupancy
_atom_site_site_symmetry_order
_atom_site_calc_flag
_atom_site_refinement_flags_posn
_atom_site_refinement_flags_adp
_atom_site_refinement_flags_occupancy
_atom_site_disorder_assembly
_atom_site_disorder_group
Gd1 Gd 0.30851(2) 0.61999(2) 0.23458(2) 0.03198(12) Uani 1 1 d D . . . .
P1 P 0.21301(13) 0.85739(12) 0.30031(9) 0.0324(4) Uani 1 1 d D . . . .
P2 P 0.42280(13) 0.84041(13) 0.18454(10) 0.0359(4) Uani 1 1 d D . . . .
Cl1 Cl -0.0696(2) 0.8567(3) 0.2076(2) 0.1243(14) Uani 1 1 d . . . . .
O5 O 0.2015(3) 0.9456(3) 0.2542(2) 0.0368(10) Uani 1 1 d . . . . .
O4 O 0.2268(4) 0.7673(3) 0.2599(3) 0.0417(11) Uani 1 1 d D . . . .
H4 H 0.177(4) 0.761(3) 0.226(3) 0.063 Uiso 1 1 d D U . . .
O3 O 0.4419(3) 0.8946(3) 0.2529(3) 0.0395(11) Uani 1 1 d . . . . .
O2 O 0.4147(4) 0.7346(3) 0.1896(3) 0.0450(12) Uani 1 1 d D . . . .
H2 H 0.471(3) 0.7104(14) 0.178(4) 0.068 Uiso 1 1 d D U . . .
O7 O 0.3239(4) 0.5590(4) 0.1096(3) 0.0526(13) Uani 1 1 d . . . . .
O10 O 0.4188(4) 0.6777(4) 0.3492(3) 0.0588(14) Uani 1 1 d . . . . .
O1W O 0.1294(4) 0.5774(4) 0.2372(4) 0.0632(16) Uani 1 1 d . . . . .
H1WA H 0.077271 0.615624 0.213400 0.095 Uiso 1 1 d R U . . .
H1WB H 0.112191 0.522684 0.262030 0.095 Uiso 1 1 d R U . . .
O9 O 0.2884(4) 0.5888(4) 0.3650(3) 0.0556(14) Uani 1 1 d . . . . .
N1 N 0.3206(4) 0.8851(4) 0.1334(3) 0.0400(13) Uani 1 1 d . . . . .
H1 H 0.274539 0.915861 0.154140 0.048 Uiso 1 1 calc R U . . .
O6 O 0.2093(4) 0.6674(4) 0.1135(3) 0.0588(14) Uani 1 1 d . . . . .
N7 N 0.3112(4) 0.8709(4) 0.3662(3) 0.0427(14) Uani 1 1 d . . . . .
H7 H 0.371439 0.882514 0.352955 0.051 Uiso 1 1 calc R U . . .
N6 N 0.1154(4) 0.8475(4) 0.3513(3) 0.0401(13) Uani 1 1 d . . . . .
N12 N 0.3667(5) 0.6346(4) 0.3928(3) 0.0445(14) Uani 1 1 d . . . . .
O1 O 0.4830(4) 0.5479(4) 0.2438(4) 0.0663(17) Uani 1 1 d D . . . .
H1A H 0.4920(17) 0.491(2) 0.260(5) 0.099 Uiso 1 1 d D U . . .
N3 N 0.5133(4) 0.8674(4) 0.1287(3) 0.0425(14) Uani 1 1 d . . . . .
O11 O 0.3907(5) 0.6401(5) 0.4586(3) 0.0733(18) Uani 1 1 d . . . . .
N11 N 0.2582(5) 0.6127(5) 0.0758(3) 0.0479(15) Uani 1 1 d . . . . .
N8 N 0.2153(6) 0.8589(4) 0.4680(4) 0.0540(17) Uani 1 1 d . . . . .
N2 N 0.3907(5) 0.8648(5) 0.0213(3) 0.0490(16) Uani 1 1 d . . . . .
O8 O 0.2411(5) 0.6095(6) 0.0092(3) 0.081(2) Uani 1 1 d . . . . .
N4 N 0.2138(5) 0.8770(5) 0.0238(4) 0.0533(16) Uani 1 1 d . . . . .
N9 N 0.0373(6) 0.8625(5) 0.4575(4) 0.0587(19) Uani 1 1 d . . . . .
C8 C 0.3047(6) 0.8652(5) 0.4394(4) 0.0460(17) Uani 1 1 d . . . . .
N5 N 0.5640(5) 0.8784(4) 0.0128(4) 0.0552(18) Uani 1 1 d . . . . .
C2 C 0.3072(6) 0.8744(5) 0.0591(4) 0.0440(17) Uani 1 1 d . . . . .
N10 N 0.3939(6) 0.8684(5) 0.4838(4) 0.0610(18) Uani 1 1 d . . . . .
C3 C 0.4863(6) 0.8704(5) 0.0546(4) 0.0446(18) Uani 1 1 d . . . . .
C9 C 0.1256(6) 0.8572(5) 0.4253(4) 0.0444(18) Uani 1 1 d . . . . .
C6 C 0.5406(8) 0.8869(6) -0.0666(5) 0.071(3) Uani 1 1 d . . . . .
H6A H 0.507787 0.829085 -0.085929 0.106 Uiso 1 1 calc R U . . .
H6B H 0.603920 0.896833 -0.087891 0.106 Uiso 1 1 calc R U . . .
H6C H 0.494863 0.940256 -0.078134 0.106 Uiso 1 1 calc R U . . .
C13 C -0.0637(7) 0.8604(7) 0.4162(6) 0.073(3) Uani 1 1 d . . . . .
H13A H -0.070131 0.912862 0.382325 0.110 Uiso 1 1 calc R U . . .
H13B H -0.116041 0.865827 0.448769 0.110 Uiso 1 1 calc R U . . .
H13C H -0.072541 0.800939 0.389945 0.110 Uiso 1 1 calc R U . . .
C4 C 0.1197(6) 0.8782(7) 0.0612(5) 0.066(2) Uani 1 1 d . . . . .
H4A H 0.128254 0.834966 0.101913 0.098 Uiso 1 1 calc R U . . .
H4B H 0.061142 0.858529 0.027756 0.098 Uiso 1 1 calc R U . . .
H4C H 0.108186 0.941939 0.078194 0.098 Uiso 1 1 calc R U . . .
C12 C 0.0433(8) 0.8733(7) 0.5364(5) 0.073(3) Uani 1 1 d . . . . .
H12A H 0.090609 0.826645 0.559657 0.110 Uiso 1 1 calc R U . . .
H12B H -0.024327 0.863709 0.551595 0.110 Uiso 1 1 calc R U . . .
H12C H 0.067494 0.936547 0.550022 0.110 Uiso 1 1 calc R U . . .
C10 C 0.4946(7) 0.8727(7) 0.4581(6) 0.075(3) Uani 1 1 d . . . . .
H10A H 0.502627 0.819082 0.426563 0.113 Uiso 1 1 calc R U . . .
H10B H 0.547710 0.870573 0.498953 0.113 Uiso 1 1 calc R U . . .
H10C H 0.500607 0.931281 0.431554 0.113 Uiso 1 1 calc R U . . .
C1 C 0.5811(7) 0.5936(9) 0.2462(6) 0.087(3) Uani 1 1 d D . . . .
H1B H 0.587701 0.622334 0.199723 0.131 Uiso 1 1 calc R U . . .
H1C H 0.635188 0.547122 0.257399 0.131 Uiso 1 1 calc R U . . .
H1D H 0.586651 0.642362 0.283256 0.131 Uiso 1 1 calc R U . . .
C7 C 0.6732(7) 0.8800(7) 0.0436(6) 0.075(3) Uani 1 1 d . . . . .
H7A H 0.683822 0.929964 0.079512 0.113 Uiso 1 1 calc R U . . .
H7B H 0.715992 0.891668 0.005480 0.113 Uiso 1 1 calc R U . . .
H7C H 0.691440 0.819291 0.066188 0.113 Uiso 1 1 calc R U . . .
C11 C 0.3909(10) 0.8578(9) 0.5622(5) 0.098(4) Uani 1 1 d . . . . .
H11A H 0.328381 0.886320 0.575493 0.148 Uiso 1 1 calc R U . . .
H11B H 0.450050 0.889174 0.587992 0.148 Uiso 1 1 calc R U . . .
H11C H 0.392191 0.790922 0.574572 0.148 Uiso 1 1 calc R U . . .
C5 C 0.1967(9) 0.8724(9) -0.0552(5) 0.094(4) Uani 1 1 d . . . . .
H5A H 0.154061 0.925382 -0.073498 0.140 Uiso 1 1 calc R U . . .
H5B H 0.162496 0.813295 -0.069923 0.140 Uiso 1 1 calc R U . . .
H5C H 0.262246 0.875497 -0.074529 0.140 Uiso 1 1 calc R U . . .

loop_
_atom_site_aniso_label
_atom_site_aniso_U_11
_atom_site_aniso_U_22
_atom_site_aniso_U_33
_atom_site_aniso_U_23
_atom_site_aniso_U_13
_atom_site_aniso_U_12
Gd1 0.03235(18) 0.02709(18) 0.0385(2) -0.00006(14) 0.01247(13) -0.00066(13)
P1 0.0352(8) 0.0287(8) 0.0359(9) 0.0005(7) 0.0155(7) 0.0015(7)
P2 0.0356(9) 0.0336(9) 0.0418(10) 0.0027(8) 0.0182(8) 0.0002(7)
Cl1 0.0736(18) 0.151(3) 0.153(3) -0.079(3) 0.0346(19) -0.051(2)
O5 0.039(2) 0.031(2) 0.043(3) -0.001(2) 0.014(2) -0.0014(19)
O4 0.048(3) 0.032(2) 0.047(3) -0.007(2) 0.015(2) -0.001(2)
O3 0.027(2) 0.049(3) 0.043(3) 0.000(2) 0.0050(19) 0.003(2)
O2 0.043(3) 0.037(3) 0.059(3) 0.006(2) 0.024(2) 0.003(2)
O7 0.067(3) 0.048(3) 0.045(3) 0.001(3) 0.017(3) 0.002(3)
O10 0.053(3) 0.066(4) 0.058(4) -0.002(3) 0.011(3) -0.015(3)
O1W 0.039(3) 0.050(3) 0.102(5) 0.019(3) 0.017(3) 0.002(2)
O9 0.058(3) 0.063(3) 0.047(3) -0.004(3) 0.012(3) -0.022(3)
N1 0.044(3) 0.040(3) 0.039(3) 0.004(3) 0.016(3) 0.008(3)
O6 0.054(3) 0.072(4) 0.049(3) -0.008(3) 0.001(3) 0.015(3)
N7 0.036(3) 0.055(4) 0.039(3) 0.001(3) 0.010(3) 0.000(3)
N6 0.044(3) 0.041(3) 0.038(3) 0.001(3) 0.019(3) 0.000(3)
N12 0.043(3) 0.050(4) 0.042(4) 0.001(3) 0.014(3) 0.005(3)
O1 0.032(3) 0.056(4) 0.110(5) -0.003(3) 0.006(3) 0.006(2)
N3 0.041(3) 0.040(3) 0.050(4) 0.001(3) 0.019(3) -0.005(3)
O11 0.074(4) 0.101(5) 0.045(4) -0.005(3) 0.004(3) -0.008(4)
N11 0.055(4) 0.056(4) 0.033(3) 0.002(3) 0.008(3) -0.004(3)
N8 0.084(5) 0.041(4) 0.042(4) 0.003(3) 0.028(4) 0.001(3)
N2 0.058(4) 0.050(4) 0.041(3) -0.004(3) 0.017(3) -0.008(3)
O8 0.075(4) 0.127(6) 0.040(3) 0.001(4) 0.006(3) 0.009(4)
N4 0.052(4) 0.060(4) 0.046(4) 0.002(3) -0.002(3) -0.004(3)
N9 0.074(5) 0.055(4) 0.054(4) -0.002(3) 0.039(4) -0.002(3)
C8 0.059(5) 0.035(4) 0.043(4) -0.001(3) 0.004(4) 0.002(3)
N5 0.064(4) 0.047(4) 0.062(4) 0.004(3) 0.038(4) -0.006(3)
C2 0.054(4) 0.034(4) 0.046(4) 0.001(3) 0.013(4) -0.001(3)
N10 0.073(5) 0.056(4) 0.053(4) 0.004(3) 0.004(4) -0.001(4)
C3 0.057(5) 0.030(4) 0.051(4) -0.001(3) 0.026(4) -0.003(3)
C9 0.059(5) 0.032(4) 0.046(4) 0.000(3) 0.025(4) -0.003(3)
C6 0.111(8) 0.047(5) 0.065(6) 0.005(4) 0.053(6) 0.000(5)
C13 0.054(5) 0.086(7) 0.085(7) 0.000(6) 0.034(5) 0.004(5)
C4 0.048(5) 0.065(6) 0.082(6) -0.007(5) 0.003(4) -0.005(4)
C12 0.103(8) 0.072(6) 0.053(5) 0.001(5) 0.047(5) 0.004(5)
C10 0.065(6) 0.075(7) 0.080(7) -0.001(5) -0.015(5) -0.010(5)
C1 0.037(5) 0.122(9) 0.102(8) 0.014(7) 0.006(5) -0.005(5)
C7 0.058(5) 0.076(6) 0.100(8) -0.005(6) 0.048(5) -0.012(5)
C11 0.119(9) 0.128(10) 0.042(5) 0.010(6) -0.017(6) -0.024(8)
C5 0.099(8) 0.130(11) 0.048(5) -0.006(6) -0.007(5) -0.029(7)

loop_
_atom_type_symbol
_atom_type_description
_atom_type_scat_dispersion_real
_atom_type_scat_dispersion_imag
_atom_type_scat_source
C C 0.0033 0.0016 'International Tables Vol C Tables 4.2.6.8 and 6.1.1.4'
H H 0.0000 0.0000 'International Tables Vol C Tables 4.2.6.8 and 6.1.1.4'
Cl Cl 0.1484 0.1585 'International Tables Vol C Tables 4.2.6.8 and 6.1.1.4'
Gd Gd -0.1653 3.9035 'International Tables Vol C Tables 4.2.6.8 and 6.1.1.4'
N N 0.0061 0.0033 'International Tables Vol C Tables 4.2.6.8 and 6.1.1.4'
O O 0.0106 0.0060 'International Tables Vol C Tables 4.2.6.8 and 6.1.1.4'
P P 0.1023 0.0942 'International Tables Vol C Tables 4.2.6.8 and 6.1.1.4'

loop_
_geom_angle_atom_site_label_1
_geom_angle_atom_site_label_2
_geom_angle_atom_site_label_3
_geom_angle
_geom_angle_site_symmetry_1
_geom_angle_site_symmetry_3
_geom_angle_publ_flag
O5 Gd1 H4 135.8(15) 2_545 . ?
O5 Gd1 O7 75.45(16) 2_545 . ?
O5 Gd1 O10 105.97(17) 2_545 . ?
O5 Gd1 O9 74.45(17) 2_545 . ?
O5 Gd1 O6 107.92(18) 2_545 . ?
O5 Gd1 O1 69.26(17) 2_545 . ?
O4 Gd1 O5 144.27(15) . 2_545 ?
O4 Gd1 H4 19.0(2) . . ?
O4 Gd1 O7 124.22(18) . . ?
O4 Gd1 O10 77.49(18) . . ?
O4 Gd1 O1W 75.90(18) . . ?
O4 Gd1 O9 82.07(18) . . ?
O4 Gd1 O6 75.88(18) . . ?
O4 Gd1 O1 139.82(18) . . ?
O2 Gd1 O5 138.90(15) . 2_545 ?
O2 Gd1 O4 76.83(16) . . ?
O2 Gd1 H4 82.6(18) . . ?
O2 Gd1 O7 77.86(18) . . ?
O2 Gd1 O10 77.29(18) . . ?
O2 Gd1 O1W 142.29(18) . . ?
O2 Gd1 O9 126.75(18) . . ?
O2 Gd1 O6 76.51(19) . . ?
O2 Gd1 O1 74.22(18) . . ?
O7 Gd1 H4 109.2(11) . . ?
O7 Gd1 O10 141.39(18) . . ?
O7 Gd1 O9 149.90(19) . . ?
O7 Gd1 O6 50.15(18) . . ?
O10 Gd1 H4 96.4(3) . . ?
O1W Gd1 O5 72.02(17) . 2_545 ?
O1W Gd1 H4 63.8(15) . . ?
O1W Gd1 O7 96.7(2) . . ?
O1W Gd1 O10 120.8(2) . . ?
O1W Gd1 O9 74.1(2) . . ?
O1W Gd1 O6 71.9(2) . . ?
O1W Gd1 O1 141.23(19) . . ?
O9 Gd1 H4 92.7(15) . . ?
O9 Gd1 O10 50.44(17) . . ?
O9 Gd1 O6 143.01(18) . . ?
O6 Gd1 H4 59.2(10) . . ?
O6 Gd1 O10 146.1(2) . . ?
O1 Gd1 H4 154.8(14) . . ?
O1 Gd1 O7 75.6(2) . . ?
O1 Gd1 O10 69.4(2) . . ?
O1 Gd1 O9 93.5(2) . . ?
O1 Gd1 O6 122.4(2) . . ?
O5 P1 N7 109.8(3) . . ?
O5 P1 N6 110.9(3) . . ?
O4 P1 O5 114.9(3) . . ?
O4 P1 N7 109.6(3) . . ?
O4 P1 N6 111.0(3) . . ?
N7 P1 N6 99.4(3) . . ?
O3 P2 O2 117.7(3) . . ?
O3 P2 N1 109.8(3) . . ?
O3 P2 N3 110.5(3) . . ?
O2 P2 N1 110.6(3) . . ?
O2 P2 N3 108.6(3) . . ?
N1 P2 N3 97.8(3) . . ?
P1 O5 Gd1 140.7(3) . 2 ?
Gd1 O4 H4 95.4(12) . . ?
P1 O4 Gd1 155.8(3) . . ?
P1 O4 H4 108.8(13) . . ?
Gd1 O2 H2 111.9(14) . . ?
P2 O2 Gd1 139.1(3) . . ?
P2 O2 H2 108.1(14) . . ?
N11 O7 Gd1 97.7(4) . . ?
N12 O10 Gd1 95.0(4) . . ?
Gd1 O1W H1WA 120.0 . . ?
Gd1 O1W H1WB 120.1 . . ?
H1WA O1W H1WB 120.0 . . ?
N12 O9 Gd1 97.8(4) . . ?
P2 N1 H1 119.1 . . ?
C2 N1 P2 121.8(5) . . ?
C2 N1 H1 119.1 . . ?
N11 O6 Gd1 95.3(4) . . ?
P1 N7 H7 117.1 . . ?
C8 N7 P1 125.8(5) . . ?
C8 N7 H7 117.1 . . ?
C9 N6 P1 124.4(5) . . ?
O9 N12 O10 116.7(6) . . ?
O11 N12 O10 120.7(7) . . ?
O11 N12 O9 122.5(6) . . ?
Gd1 O1 H1A 119.3(17) . . ?
C1 O1 Gd1 129.2(6) . . ?
C1 O1 H1A 108.9(18) . . ?
C3 N3 P2 119.9(5) . . ?
O7 N11 O6 116.7(6) . . ?
O8 N11 O7 120.9(7) . . ?
O8 N11 O6 122.3(7) . . ?
C9 N8 C8 120.6(6) . . ?
C3 N2 C2 121.0(7) . . ?
C2 N4 C4 122.6(7) . . ?
C2 N4 C5 121.5(8) . . ?
C5 N4 C4 115.7(7) . . ?
C9 N9 C13 122.1(7) . . ?
C9 N9 C12 119.7(8) . . ?
C13 N9 C12 118.1(7) . . ?
N8 C8 N7 123.6(7) . . ?
N8 C8 N10 119.3(7) . . ?
N10 C8 N7 117.1(7) . . ?
C3 N5 C6 120.0(8) . . ?
C3 N5 C7 122.3(8) . . ?
C7 N5 C6 117.7(7) . . ?
N2 C2 N1 120.6(7) . . ?
N4 C2 N1 119.8(7) . . ?
N4 C2 N2 119.6(7) . . ?
C8 N10 C10 123.4(7) . . ?
C8 N10 C11 118.9(8) . . ?
C10 N10 C11 117.5(8) . . ?
N2 C3 N3 125.4(6) . . ?
N2 C3 N5 117.6(7) . . ?
N5 C3 N3 117.0(7) . . ?
N8 C9 N6 125.0(6) . . ?
N8 C9 N9 117.8(7) . . ?
N9 C9 N6 117.2(7) . . ?
N5 C6 H6A 109.5 . . ?
N5 C6 H6B 109.5 . . ?
N5 C6 H6C 109.5 . . ?
H6A C6 H6B 109.5 . . ?
H6A C6 H6C 109.5 . . ?
H6B C6 H6C 109.5 . . ?
N9 C13 H13A 109.5 . . ?
N9 C13 H13B 109.5 . . ?
N9 C13 H13C 109.5 . . ?
H13A C13 H13B 109.5 . . ?
H13A C13 H13C 109.5 . . ?
H13B C13 H13C 109.5 . . ?
N4 C4 H4A 109.5 . . ?
N4 C4 H4B 109.5 . . ?
N4 C4 H4C 109.5 . . ?
H4A C4 H4B 109.5 . . ?
H4A C4 H4C 109.5 . . ?
H4B C4 H4C 109.5 . . ?
N9 C12 H12A 109.5 . . ?
N9 C12 H12B 109.5 . . ?
N9 C12 H12C 109.5 . . ?
H12A C12 H12B 109.5 . . ?
H12A C12 H12C 109.5 . . ?
H12B C12 H12C 109.5 . . ?
N10 C10 H10A 109.5 . . ?
N10 C10 H10B 109.5 . . ?
N10 C10 H10C 109.5 . . ?
H10A C10 H10B 109.5 . . ?
H10A C10 H10C 109.5 . . ?
H10B C10 H10C 109.5 . . ?
O1 C1 H1B 109.5 . . ?
O1 C1 H1C 109.5 . . ?
O1 C1 H1D 109.5 . . ?
H1B C1 H1C 109.5 . . ?
H1B C1 H1D 109.5 . . ?
H1C C1 H1D 109.5 . . ?
N5 C7 H7A 109.5 . . ?
N5 C7 H7B 109.5 . . ?
N5 C7 H7C 109.5 . . ?
H7A C7 H7B 109.5 . . ?
H7A C7 H7C 109.5 . . ?
H7B C7 H7C 109.5 . . ?
N10 C11 H11A 109.5 . . ?
N10 C11 H11B 109.5 . . ?
N10 C11 H11C 109.5 . . ?
H11A C11 H11B 109.5 . . ?
H11A C11 H11C 109.5 . . ?
H11B C11 H11C 109.5 . . ?
N4 C5 H5A 109.5 . . ?
N4 C5 H5B 109.5 . . ?
N4 C5 H5C 109.5 . . ?
H5A C5 H5B 109.5 . . ?
H5A C5 H5C 109.5 . . ?
H5B C5 H5C 109.5 . . ?

loop_
_geom_bond_atom_site_label_1
_geom_bond_atom_site_label_2
_geom_bond_distance
_geom_bond_site_symmetry_2
_geom_bond_publ_flag
Gd1 O5 2.445(4) 2_545 ?
Gd1 O4 2.383(4) . ?
Gd1 H4 2.604(17) . ?
Gd1 O2 2.325(4) . ?
Gd1 O7 2.487(5) . ?
Gd1 O10 2.541(6) . ?
Gd1 O1W 2.403(5) . ?
Gd1 O9 2.488(5) . ?
Gd1 O6 2.532(5) . ?
Gd1 O1 2.463(5) . ?
P1 O5 1.493(5) . ?
P1 O4 1.482(5) . ?
P1 N7 1.665(6) . ?
P1 N6 1.669(5) . ?
P2 O3 1.466(5) . ?
P2 O2 1.482(5) . ?
P2 N1 1.655(6) . ?
P2 N3 1.691(5) . ?
O4 H4 0.849(10) . ?
O2 H2 0.849(9) . ?
O7 N11 1.246(8) . ?
O10 N12 1.261(8) . ?
O1W H1WA 0.9299 . ?
O1W H1WB 0.9302 . ?
O9 N12 1.257(8) . ?
N1 H1 0.8600 . ?
N1 C2 1.370(9) . ?
O6 N11 1.253(8) . ?
N7 H7 0.8600 . ?
N7 C8 1.364(9) . ?
N6 C9 1.363(9) . ?
N12 O11 1.220(8) . ?
O1 H1A 0.859(10) . ?
O1 C1 1.418(10) . ?
N3 C3 1.371(10) . ?
N11 O8 1.224(8) . ?
N8 C8 1.332(10) . ?
N8 C9 1.326(11) . ?
N2 C2 1.360(9) . ?
N2 C3 1.320(10) . ?
N4 C2 1.306(10) . ?
N4 C4 1.470(11) . ?
N4 C5 1.450(11) . ?
N9 C9 1.353(9) . ?
N9 C13 1.436(12) . ?
N9 C12 1.456(11) . ?
C8 N10 1.338(10) . ?
N5 C3 1.344(9) . ?
N5 C6 1.466(12) . ?
N5 C7 1.463(12) . ?
N10 C10 1.443(12) . ?
N10 C11 1.457(12) . ?
C6 H6A 0.9600 . ?
C6 H6B 0.9600 . ?
C6 H6C 0.9600 . ?
C13 H13A 0.9600 . ?
C13 H13B 0.9600 . ?
C13 H13C 0.9600 . ?
C4 H4A 0.9600 . ?
C4 H4B 0.9600 . ?
C4 H4C 0.9600 . ?
C12 H12A 0.9600 . ?
C12 H12B 0.9600 . ?
C12 H12C 0.9600 . ?
C10 H10A 0.9600 . ?
C10 H10B 0.9600 . ?
C10 H10C 0.9600 . ?
C1 H1B 0.9600 . ?
C1 H1C 0.9600 . ?
C1 H1D 0.9600 . ?
C7 H7A 0.9600 . ?
C7 H7B 0.9600 . ?
C7 H7C 0.9600 . ?
C11 H11A 0.9600 . ?
C11 H11B 0.9600 . ?
C11 H11C 0.9600 . ?
C5 H5A 0.9600 . ?
C5 H5B 0.9600 . ?
C5 H5C 0.9600 . ?

loop_
_geom_hbond_atom_site_label_D
_geom_hbond_atom_site_label_H
_geom_hbond_atom_site_label_A
_geom_hbond_distance_DH
_geom_hbond_distance_HA
_geom_hbond_distance_DA
_geom_hbond_angle_DHA
_geom_hbond_site_symmetry_A
_geom_hbond_publ_flag
O1W H1WB O3 0.93 1.93 2.725(7) 142.6 2_545 yes
N1 H1 O5 0.86 2.21 2.977(7) 148.4 . yes
N7 H7 O3 0.86 2.16 2.859(7) 138.3 . yes
O1 H1A Cl1 0.859(10) 2.170(13) 2.990(7) 160(3) 2_545 yes

loop_
_geom_torsion_atom_site_label_1
_geom_torsion_atom_site_label_2
_geom_torsion_atom_site_label_3
_geom_torsion_atom_site_label_4
_geom_torsion
_geom_torsion_site_symmetry_1
_geom_torsion_site_symmetry_2
_geom_torsion_site_symmetry_3
_geom_torsion_site_symmetry_4
_geom_torsion_publ_flag
Gd1 O7 N11 O6 -3.9(7) . . . . ?
Gd1 O7 N11 O8 178.0(6) . . . . ?
Gd1 O10 N12 O9 -2.2(6) . . . . ?
Gd1 O10 N12 O11 179.7(6) . . . . ?
Gd1 O9 N12 O10 2.3(7) . . . . ?
Gd1 O9 N12 O11 -179.7(6) . . . . ?
Gd1 O6 N11 O7 3.8(7) . . . . ?
Gd1 O6 N11 O8 -178.1(7) . . . . ?
P1 N7 C8 N8 -8.2(10) . . . . ?
P1 N7 C8 N10 173.4(5) . . . . ?
P1 N6 C9 N8 -12.5(10) . . . . ?
P1 N6 C9 N9 169.7(5) . . . . ?
P2 N1 C2 N2 -28.0(9) . . . . ?
P2 N1 C2 N4 154.6(6) . . . . ?
P2 N3 C3 N2 8.3(10) . . . . ?
P2 N3 C3 N5 -170.6(5) . . . . ?
O5 P1 O4 Gd1 128.5(7) . . . . ?
O5 P1 N7 C8 121.6(6) . . . . ?
O5 P1 N6 C9 -111.2(6) . . . . ?
O4 P1 O5 Gd1 -172.9(3) . . . 2 ?
O4 P1 N7 C8 -111.2(6) . . . . ?
O4 P1 N6 C9 119.7(6) . . . . ?
O3 P2 O2 Gd1 63.8(6) . . . . ?
O3 P2 N1 C2 155.5(5) . . . . ?
O3 P2 N3 C3 -144.9(5) . . . . ?
O2 P2 N1 C2 -73.0(6) . . . . ?
O2 P2 N3 C3 84.6(6) . . . . ?
N1 P2 O2 Gd1 -63.6(5) . . . . ?
N1 P2 N3 C3 -30.3(6) . . . . ?
N7 P1 O5 Gd1 -48.7(5) . . . 2 ?
N7 P1 O4 Gd1 4.2(8) . . . . ?
N7 P1 N6 C9 4.4(6) . . . . ?
N7 C8 N10 C10 -3.2(11) . . . . ?
N7 C8 N10 C11 -177.0(8) . . . . ?
N6 P1 O5 Gd1 60.2(5) . . . 2 ?
N6 P1 O4 Gd1 -104.7(7) . . . . ?
N6 P1 N7 C8 5.2(7) . . . . ?
N3 P2 O2 Gd1 -169.8(4) . . . . ?
N3 P2 N1 C2 40.3(6) . . . . ?
N8 C8 N10 C10 178.3(8) . . . . ?
N8 C8 N10 C11 4.5(12) . . . . ?
C8 N8 C9 N6 10.0(11) . . . . ?
C8 N8 C9 N9 -172.1(7) . . . . ?
C2 N2 C3 N3 13.3(11) . . . . ?
C2 N2 C3 N5 -167.8(7) . . . . ?
C3 N2 C2 N1 -3.5(10) . . . . ?
C3 N2 C2 N4 173.9(7) . . . . ?
C9 N8 C8 N7 0.4(11) . . . . ?
C9 N8 C8 N10 178.8(7) . . . . ?
C6 N5 C3 N3 -177.0(6) . . . . ?
C6 N5 C3 N2 4.0(10) . . . . ?
C13 N9 C9 N6 -1.4(11) . . . . ?
C13 N9 C9 N8 -179.4(7) . . . . ?
C4 N4 C2 N1 -8.4(11) . . . . ?
C4 N4 C2 N2 174.2(7) . . . . ?
C12 N9 C9 N6 -179.8(7) . . . . ?
C12 N9 C9 N8 2.2(11) . . . . ?
C7 N5 C3 N3 2.4(10) . . . . ?
C7 N5 C3 N2 -176.6(7) . . . . ?
C5 N4 C2 N1 175.8(8) . . . . ?
C5 N4 C2 N2 -1.6(12) . . . . ?

loop_
_smtbx_masks_void_nr
_smtbx_masks_void_average_x
_smtbx_masks_void_average_y
_smtbx_masks_void_average_z
_smtbx_masks_void_volume
_smtbx_masks_void_count_electrons
_smtbx_masks_void_content
1 0.250 -0.751 0.750 259.5 46.2 '2 CH3OH,2 H2O'
2 -0.250 -0.570 0.250 259.5 46.4 '2 CH3OH,2 H2O'
